data_2227964
loop_
_publ_author_name
'Ding, Yan-Wei'
'Ni, Li-Li'

_publ_section_title
;
 4-Dimethylamino-<i>N</i>'-(3-pyridylmethylidene)benzohydrazide
;
_journal_coeditor_code RZ2491
_journal_issue 10
_journal_name_full 'Acta Crystallographica Section E'
_journal_page_first o2636
_journal_paper_doi 10.1107/S1600536810037670
_journal_volume 66
_journal_year 2010
_chemical_formula_iupac 'C15 H16 N4 O'
_chemical_formula_moiety 'C15 H16 N4 O'
_chemical_formula_sum 'C15 H16 N4 O'
_chemical_formula_weight 268.32
_chemical_name_systematic
;
4-Dimethylamino-<i>N</i>'-(3-pyridylmethylidene)benzohydrazide
;
_space_group_IT_number 61
_symmetry_cell_setting orthorhombic
_symmetry_space_group_name_Hall '-P 2ac 2ab'
_symmetry_space_group_name_H-M 'P b c a'
_atom_sites_solution_hydrogens geom
_atom_sites_solution_primary direct
_atom_sites_solution_secondary difmap
_audit_creation_method SHELXL-97
_cell_angle_alpha 90.00
_cell_angle_beta 90.00
_cell_angle_gamma 90.00
_cell_formula_units_Z 8
_cell_length_a 11.513(2)
_cell_length_b 7.898(2)
_cell_length_c 30.359(3)
_cell_measurement_reflns_used 1003
_cell_measurement_temperature 298(2)
_cell_measurement_theta_max 24.0
_cell_measurement_theta_min 2.3
_cell_volume 2760.5(9)
_computing_cell_refinement 'SAINT (Bruker, 2007)'
_computing_data_collection 'SMART (Bruker, 2007)'
_computing_data_reduction 'SAINT (Bruker, 2007)'
_computing_molecular_graphics 'SHELXTL (Sheldrick, 2008)'
_computing_publication_material 'SHELXTL (Sheldrick, 2008)'
_computing_structure_refinement 'SHELXTL (Sheldrick, 2008)'
_computing_structure_solution 'SHELXTL (Sheldrick, 2008)'
_diffrn_ambient_temperature 298(2)
_diffrn_measured_fraction_theta_full 0.993
_diffrn_measured_fraction_theta_max 0.993
_diffrn_measurement_device_type 'Bruker SMART CCD area-detector'
_diffrn_measurement_method '\w scans'
_diffrn_radiation_monochromator graphite
_diffrn_radiation_source 'fine-focus sealed tube'
_diffrn_radiation_type MoK\a
_diffrn_radiation_wavelength 0.71073
_diffrn_reflns_av_R_equivalents 0.1899
_diffrn_reflns_av_sigmaI/netI 0.1413
_diffrn_reflns_limit_h_max 14
_diffrn_reflns_limit_h_min -14
_diffrn_reflns_limit_k_max 9
_diffrn_reflns_limit_k_min -10
_diffrn_reflns_limit_l_max 37
_diffrn_reflns_limit_l_min -38
_diffrn_reflns_number 20776
_diffrn_reflns_theta_full 27.00
_diffrn_reflns_theta_max 27.00
_diffrn_reflns_theta_min 1.34
_diffrn_standards_number 0
_exptl_absorpt_coefficient_mu 0.085
_exptl_absorpt_correction_T_max 0.9958
_exptl_absorpt_correction_T_min 0.9915
_exptl_absorpt_correction_type multi-scan
_exptl_absorpt_process_details '(SADABS; Bruker, 2001)'
_exptl_crystal_colour colourless
_exptl_crystal_density_diffrn 1.291
_exptl_crystal_density_method 'not measured'
_exptl_crystal_description block
_exptl_crystal_F_000 1136
_exptl_crystal_size_max 0.10
_exptl_crystal_size_mid 0.07
_exptl_crystal_size_min 0.05
_refine_diff_density_max 0.198
_refine_diff_density_min -0.247
_refine_ls_extinction_method none
_refine_ls_goodness_of_fit_ref 0.791
_refine_ls_hydrogen_treatment mixed
_refine_ls_matrix_type full
_refine_ls_number_parameters 186
_refine_ls_number_reflns 2991
_refine_ls_number_restraints 1
_refine_ls_restrained_S_all 0.791
_refine_ls_R_factor_all 0.1594
_refine_ls_R_factor_gt 0.0584
_refine_ls_shift/su_max 0.000
_refine_ls_shift/su_mean 0.000
_refine_ls_structure_factor_coef Fsqd
_refine_ls_weighting_details 'calc w=1/[\s^2^(Fo^2^)+(0.0518P)^2^] where P=(Fo^2^+2Fc^2^)/3'
_refine_ls_weighting_scheme calc
_refine_ls_wR_factor_gt 0.1243
_refine_ls_wR_factor_ref 0.1508
_reflns_number_gt 1163
_reflns_number_total 2991
_reflns_threshold_expression I>2\s(I)
_cod_data_source_file rz2491.cif
_cod_data_source_block I
_cod_database_code 2227964
_cod_database_fobs_code 2227964

loop_
_symmetry_equiv_pos_as_xyz
'x, y, z'
'-x+1/2, -y, z+1/2'
'-x, y+1/2, -z+1/2'
'x+1/2, -y+1/2, -z'
'-x, -y, -z'
'x-1/2, y, -z-1/2'
'x, -y-1/2, z-1/2'
'-x-1/2, y-1/2, z'

loop_
_atom_site_type_symbol
_atom_site_label
_atom_site_fract_x
_atom_site_fract_y
_atom_site_fract_z
_atom_site_U_iso_or_equiv
_atom_site_adp_type
_atom_site_calc_flag
_atom_site_refinement_flags
_atom_site_occupancy
_atom_site_disorder_assembly
_atom_site_disorder_group
N N1 0.7015(2) 0.4212(3) 0.79621(8) 0.0715(8) Uani d . 1 . .
N N2 0.74617(19) 0.2877(3) 0.66360(7) 0.0442(6) Uani d . 1 . .
N N3 0.7654(2) 0.2199(3) 0.62206(7) 0.0462(6) Uani d D 1 . .
N N4 0.8832(2) 0.0665(3) 0.41884(7) 0.0548(7) Uani d . 1 . .
O O1 0.89752(16) 0.4234(2) 0.60695(5) 0.0494(5) Uani d . 1 . .
C C1 0.6436(2) 0.2668(4) 0.73145(8) 0.0425(7) Uani d . 1 . .
C C2 0.5449(3) 0.2126(4) 0.75284(10) 0.0636(9) Uani d . 1 . .
H H2 0.4923 0.1416 0.7387 0.076 Uiso calc R 1 . .
C C3 0.5253(3) 0.2652(4) 0.79551(10) 0.0677(10) Uani d . 1 . .
H H3A 0.4595 0.2296 0.8107 0.081 Uiso calc R 1 . .
C C4 0.6033(3) 0.3691(4) 0.81491(10) 0.0664(10) Uani d . 1 . .
H H4 0.5871 0.4069 0.8433 0.080 Uiso calc R 1 . .
C C5 0.7181(3) 0.3692(4) 0.75487(9) 0.0581(9) Uani d . 1 . .
H H5 0.7854 0.4050 0.7407 0.070 Uiso calc R 1 . .
C C6 0.6688(2) 0.2116(4) 0.68628(9) 0.0459(8) Uani d . 1 . .
H H6 0.6283 0.1210 0.6742 0.055 Uiso calc R 1 . .
C C7 0.8431(2) 0.2965(4) 0.59507(9) 0.0405(7) Uani d . 1 . .
C C8 0.8553(2) 0.2255(3) 0.55060(8) 0.0374(7) Uani d . 1 . .
C C9 0.7769(2) 0.1128(3) 0.53203(8) 0.0416(7) Uani d . 1 . .
H H9 0.7157 0.0732 0.5491 0.050 Uiso calc R 1 . .
C C10 0.7866(2) 0.0575(3) 0.48906(8) 0.0456(7) Uani d . 1 . .
H H10 0.7325 -0.0185 0.4778 0.055 Uiso calc R 1 . .
C C11 0.8776(2) 0.1154(3) 0.46229(9) 0.0423(7) Uani d . 1 . .
C C12 0.9577(2) 0.2268(4) 0.48112(9) 0.0506(8) Uani d . 1 . .
H H12 1.0198 0.2656 0.4643 0.061 Uiso calc R 1 . .
C C13 0.9464(2) 0.2797(3) 0.52384(9) 0.0470(8) Uani d . 1 . .
H H13 1.0012 0.3540 0.5354 0.056 Uiso calc R 1 . .
C C14 0.8071(3) -0.0613(4) 0.40150(9) 0.0736(10) Uani d . 1 . .
H H14A 0.8202 -0.1660 0.4168 0.110 Uiso calc R 1 . .
H H14B 0.8225 -0.0765 0.3707 0.110 Uiso calc R 1 . .
H H14C 0.7279 -0.0266 0.4055 0.110 Uiso calc R 1 . .
C C15 0.9728(3) 0.1326(4) 0.38994(9) 0.0780(11) Uani d . 1 . .
H H15A 0.9755 0.2537 0.3924 0.117 Uiso calc R 1 . .
H H15B 0.9556 0.1018 0.3601 0.117 Uiso calc R 1 . .
H H15C 1.0467 0.0859 0.3982 0.117 Uiso calc R 1 . .
H H3 0.728(2) 0.124(2) 0.6156(9) 0.080 Uiso d D 1 . .

loop_
_atom_site_aniso_label
_atom_site_aniso_U_11
_atom_site_aniso_U_22
_atom_site_aniso_U_33
_atom_site_aniso_U_12
_atom_site_aniso_U_13
_atom_site_aniso_U_23
N1 0.084(2) 0.094(2) 0.0365(16) -0.0072(18) 0.0065(15) -0.0122(15)
N2 0.0460(15) 0.0567(17) 0.0298(13) 0.0026(13) 0.0005(11) -0.0049(12)
N3 0.0557(17) 0.0556(18) 0.0274(12) -0.0044(13) 0.0040(11) -0.0085(12)
N4 0.0619(17) 0.0693(18) 0.0331(14) -0.0091(15) 0.0156(13) -0.0065(13)
O1 0.0555(13) 0.0565(13) 0.0363(12) -0.0069(11) -0.0072(9) -0.0053(10)
C1 0.0428(17) 0.0533(19) 0.0313(16) 0.0044(15) 0.0021(13) 0.0008(14)
C2 0.050(2) 0.087(3) 0.054(2) -0.0078(18) 0.0038(16) -0.0122(18)
C3 0.058(2) 0.103(3) 0.042(2) 0.004(2) 0.0161(17) -0.0005(19)
C4 0.078(3) 0.088(3) 0.0328(18) 0.018(2) 0.0087(19) -0.0037(18)
C5 0.062(2) 0.076(2) 0.0366(18) -0.0078(18) 0.0079(16) -0.0041(16)
C6 0.0441(18) 0.055(2) 0.0382(17) 0.0024(15) -0.0041(14) -0.0068(15)
C7 0.0432(18) 0.0435(19) 0.0348(17) 0.0083(15) -0.0065(14) 0.0014(15)
C8 0.0382(16) 0.0434(18) 0.0305(16) 0.0019(14) -0.0009(12) 0.0024(13)
C9 0.0453(18) 0.0491(19) 0.0304(15) -0.0046(15) 0.0082(13) 0.0051(13)
C10 0.0497(18) 0.053(2) 0.0340(16) -0.0088(15) 0.0014(14) -0.0004(14)
C11 0.0454(18) 0.0516(19) 0.0301(16) 0.0027(15) 0.0065(14) 0.0013(14)
C12 0.0433(18) 0.064(2) 0.0445(18) -0.0057(16) 0.0133(14) -0.0009(16)
C13 0.0407(18) 0.057(2) 0.0431(18) -0.0047(15) -0.0024(14) -0.0050(15)
C14 0.102(3) 0.087(3) 0.0322(18) -0.014(2) 0.0041(18) -0.0140(17)
C15 0.088(3) 0.098(3) 0.047(2) -0.010(2) 0.0301(19) -0.0022(18)

loop_
_atom_type_symbol
_atom_type_description
_atom_type_scat_dispersion_real
_atom_type_scat_dispersion_imag
_atom_type_scat_source
C C 0.0033 0.0016 'International Tables Vol C Tables 4.2.6.8 and 6.1.1.4'
H H 0.0000 0.0000 'International Tables Vol C Tables 4.2.6.8 and 6.1.1.4'
N N 0.0061 0.0033 'International Tables Vol C Tables 4.2.6.8 and 6.1.1.4'
O O 0.0106 0.0060 'International Tables Vol C Tables 4.2.6.8 and 6.1.1.4'

loop_
_geom_angle_atom_site_label_1
_geom_angle_atom_site_label_2
_geom_angle_atom_site_label_3
_geom_angle_site_symmetry_1
_geom_angle_site_symmetry_3
_geom_angle
_geom_angle_publ_flag
C4 N1 C5 . . 115.3(3) ?
C6 N2 N3 . . 114.8(2) ?
C7 N3 N2 . . 118.8(2) ?
C7 N3 H3 . . 124.4(19) ?
N2 N3 H3 . . 116.7(19) ?
C11 N4 C14 . . 121.3(2) ?
C11 N4 C15 . . 120.8(3) ?
C14 N4 C15 . . 117.7(2) ?
C2 C1 C5 . . 116.9(3) ?
C2 C1 C6 . . 120.8(3) ?
C5 C1 C6 . . 122.3(3) ?
C1 C2 C3 . . 119.0(3) ?
C1 C2 H2 . . 120.5 ?
C3 C2 H2 . . 120.5 ?
C4 C3 C2 . . 118.9(3) ?
C4 C3 H3A . . 120.6 ?
C2 C3 H3A . . 120.6 ?
N1 C4 C3 . . 124.5(3) ?
N1 C4 H4 . . 117.8 ?
C3 C4 H4 . . 117.8 ?
N1 C5 C1 . . 125.3(3) ?
N1 C5 H5 . . 117.4 ?
C1 C5 H5 . . 117.4 ?
N2 C6 C1 . . 120.1(3) ?
N2 C6 H6 . . 119.9 ?
C1 C6 H6 . . 119.9 ?
O1 C7 N3 . . 121.4(3) ?
O1 C7 C8 . . 122.0(3) ?
N3 C7 C8 . . 116.6(3) ?
C9 C8 C13 . . 116.7(2) ?
C9 C8 C7 . . 123.8(2) ?
C13 C8 C7 . . 119.4(3) ?
C10 C9 C8 . . 122.3(2) ?
C10 C9 H9 . . 118.8 ?
C8 C9 H9 . . 118.8 ?
C9 C10 C11 . . 120.3(3) ?
C9 C10 H10 . . 119.8 ?
C11 C10 H10 . . 119.8 ?
N4 C11 C12 . . 122.5(2) ?
N4 C11 C10 . . 119.9(3) ?
C12 C11 C10 . . 117.5(2) ?
C13 C12 C11 . . 121.2(2) ?
C13 C12 H12 . . 119.4 ?
C11 C12 H12 . . 119.4 ?
C12 C13 C8 . . 122.0(3) ?
C12 C13 H13 . . 119.0 ?
C8 C13 H13 . . 119.0 ?
N4 C14 H14A . . 109.5 ?
N4 C14 H14B . . 109.5 ?
H14A C14 H14B . . 109.5 ?
N4 C14 H14C . . 109.5 ?
H14A C14 H14C . . 109.5 ?
H14B C14 H14C . . 109.5 ?
N4 C15 H15A . . 109.5 ?
N4 C15 H15B . . 109.5 ?
H15A C15 H15B . . 109.5 ?
N4 C15 H15C . . 109.5 ?
H15A C15 H15C . . 109.5 ?
H15B C15 H15C . . 109.5 ?

loop_
_geom_bond_atom_site_label_1
_geom_bond_atom_site_label_2
_geom_bond_site_symmetry_2
_geom_bond_distance
_geom_bond_publ_flag
N1 C4 . 1.331(4) ?
N1 C5 . 1.334(3) ?
N2 C6 . 1.276(3) ?
N2 N3 . 1.388(3) ?
N3 C7 . 1.356(3) ?
N3 H3 . 0.894(10) ?
N4 C11 . 1.376(3) ?
N4 C14 . 1.436(3) ?
N4 C15 . 1.451(3) ?
O1 C7 . 1.236(3) ?
C1 C2 . 1.377(4) ?
C1 C5 . 1.377(4) ?
C1 C6 . 1.468(3) ?
C2 C3 . 1.379(4) ?
C2 H2 . 0.9300 ?
C3 C4 . 1.352(4) ?
C3 H3A . 0.9300 ?
C4 H4 . 0.9300 ?
C5 H5 . 0.9300 ?
C6 H6 . 0.9300 ?
C7 C8 . 1.469(3) ?
C8 C9 . 1.388(3) ?
C8 C13 . 1.394(3) ?
C9 C10 . 1.380(3) ?
C9 H9 . 0.9300 ?
C10 C11 . 1.402(3) ?
C10 H10 . 0.9300 ?
C11 C12 . 1.397(3) ?
C12 C13 . 1.369(3) ?
C12 H12 . 0.9300 ?
C13 H13 . 0.9300 ?
C14 H14A . 0.9600 ?
C14 H14B . 0.9600 ?
C14 H14C . 0.9600 ?
C15 H15A . 0.9600 ?
C15 H15B . 0.9600 ?
C15 H15C . 0.9600 ?

loop_
_geom_hbond_atom_site_label_D
_geom_hbond_atom_site_label_H
_geom_hbond_atom_site_label_A
_geom_hbond_site_symmetry_A
_geom_hbond_distance_DH
_geom_hbond_distance_HA
_geom_hbond_distance_DA
_geom_hbond_angle_DHA
N3 H3 O1 8_755 0.894(10) 2.159(12) 3.035(3) 166(3)

loop_
_cod_related_entry_id
_cod_related_entry_database
_cod_related_entry_code
1 ChemSpider 7938586
